data_4027414
loop_
_publ_author_name
'Jason T. Lowe'
'Maurice D. Lee'
'Lakshmi B. Akella'
'Emeline Davoine'
'Etienne J. Donckele'
'Landon Durak'
'Jeremy R. Duvall'
'Baudouin Gerard'
'Edward B. Holson'
'Adrien Joliton'
'Sarathy Kesavan'
'Berenice C. Lemercier'
'Haibo Liu'
'Jean-Charles Mari\'e'
'Carol A. Mulrooney'
'Giovanni Muncipinto'
'Morgan Welzel-O'Shea'
'Laura M. Panko'
'Ann Rowley'
'Byung-Chul Suh'
'Meryl Thomas'
'Florence F. Wagner'
'Jingqiang Wei'
'Michael A. Foley'
'Lisa A. Marcaurelle'

_publ_section_title
;
 Synthesis and Profiling of a Diverse Collection of Azetidine-Based
 Scaffolds for the Development of CNS-Focused Lead-like Libraries
;
_journal_name_full 'Journal of Organic Chemistry'
_journal_page_first 7187
_journal_page_last 7211
_journal_paper_doi 10.1021/jo300974j
_journal_volume 77
_journal_year 2012
_chemical_absolute_configuration ad
_chemical_formula_sum 'C33 H29 Br N2 O'
_chemical_formula_weight 549.49
_chemical_name_systematic
; 
 ? 
;
_space_group_IT_number 4
_symmetry_cell_setting monoclinic
_symmetry_space_group_name_Hall 'P 2yb'
_symmetry_space_group_name_H-M 'P 1 21 1'
_atom_sites_solution_hydrogens geom
_atom_sites_solution_primary direct
_atom_sites_solution_secondary difmap
_audit_creation_method SHELXL-97
_cell_angle_alpha 90.00
_cell_angle_beta 98.7040(10)
_cell_angle_gamma 90.00
_cell_formula_units_Z 4
_cell_length_a 9.8613(3)
_cell_length_b 16.2226(5)
_cell_length_c 17.3882(5)
_cell_measurement_reflns_used 9612
_cell_measurement_temperature 100(2)
_cell_measurement_theta_max 69.48
_cell_measurement_theta_min 2.57
_cell_volume 2749.66(14)
_computing_cell_refinement 'SAINT 7.46A (Bruker-AXS, 2009)'
_computing_data_collection 'APEX2 v2009.9.0 (Bruker-AXS, 2009)'
_computing_data_reduction 'SAINT 7.46A (Bruker-AXS, 2009)'
_computing_molecular_graphics 'Bruker SHELXTL'
_computing_publication_material 'Bruker SHELXTL'
_computing_structure_refinement 'SHELXL-97 (Sheldrick, 2008)'
_computing_structure_solution 'SHELXS-97 (Sheldrick, 2008)'
_diffrn_ambient_temperature 100(2)
_diffrn_detector_area_resol_mean 8.3
_diffrn_measured_fraction_theta_full 0.999
_diffrn_measured_fraction_theta_max 0.999
_diffrn_measurement_device_type 'Bruker Smart APEX CCD'
_diffrn_measurement_method 'omega and phi scans'
_diffrn_radiation_monochromator graphite
_diffrn_radiation_source 'fine-focus sealed tube'
_diffrn_radiation_type CuK\a
_diffrn_radiation_wavelength 1.54178
_diffrn_reflns_av_R_equivalents 0.0324
_diffrn_reflns_av_sigmaI/netI 0.0201
_diffrn_reflns_limit_h_max 11
_diffrn_reflns_limit_h_min -11
_diffrn_reflns_limit_k_max 19
_diffrn_reflns_limit_k_min -19
_diffrn_reflns_limit_l_max 20
_diffrn_reflns_limit_l_min -21
_diffrn_reflns_number 96717
_diffrn_reflns_theta_full 69.31
_diffrn_reflns_theta_max 69.31
_diffrn_reflns_theta_min 2.57
_exptl_absorpt_coefficient_mu 2.245
_exptl_absorpt_correction_T_max 0.7294
_exptl_absorpt_correction_T_min 0.6037
_exptl_absorpt_correction_type multi-scan
_exptl_absorpt_process_details 'SADABS (Sheldrick, 2009)'
_exptl_crystal_colour colourless
_exptl_crystal_density_diffrn 1.327
_exptl_crystal_description block
_exptl_crystal_F_000 1136
_exptl_crystal_size_max 0.25
_exptl_crystal_size_mid 0.25
_exptl_crystal_size_min 0.15
_refine_diff_density_max 0.773
_refine_diff_density_min -0.389
_refine_diff_density_rms 0.044
_refine_ls_abs_structure_details 'Flack H D (1983), Acta Cryst. A39, 876-881'
_refine_ls_abs_structure_Flack 0.008(7)
_refine_ls_extinction_method none
_refine_ls_goodness_of_fit_ref 1.041
_refine_ls_hydrogen_treatment constr
_refine_ls_matrix_type full
_refine_ls_number_parameters 667
_refine_ls_number_reflns 9988
_refine_ls_number_restraints 1
_refine_ls_restrained_S_all 1.040
_refine_ls_R_factor_all 0.0242
_refine_ls_R_factor_gt 0.0240
_refine_ls_shift/su_max 0.001
_refine_ls_shift/su_mean 0.000
_refine_ls_structure_factor_coef Fsqd
_refine_ls_weighting_details 'calc w=1/[\s^2^(Fo^2^)+(0.0385P)^2^+0.9177P] where P=(Fo^2^+2Fc^2^)/3'
_refine_ls_weighting_scheme calc
_refine_ls_wR_factor_gt 0.0625
_refine_ls_wR_factor_ref 0.0627
_reflns_number_gt 9910
_reflns_number_total 9988
_reflns_threshold_expression >2sigma(I)
_cod_data_source_file jo300974j_si_005.cif
_cod_data_source_block d09083
_cod_database_code 4027414

loop_
_symmetry_equiv_pos_as_xyz
'x, y, z'
'-x, y+1/2, -z'

loop_
_atom_site_label
_atom_site_type_symbol
_atom_site_fract_x
_atom_site_fract_y
_atom_site_fract_z
_atom_site_U_iso_or_equiv
_atom_site_adp_type
_atom_site_occupancy
_atom_site_symmetry_multiplicity
_atom_site_calc_flag
_atom_site_refinement_flags
Br1 Br 0.790464(19) 0.140996(15) 0.474550(10) 0.02782(6) Uani 1 1 d .
O1 O 0.32981(13) 0.21150(8) 0.16205(7) 0.0156(2) Uani 1 1 d .
N1 N 0.60129(16) 0.33800(11) 0.09428(9) 0.0190(3) Uani 1 1 d .
N2 N 0.7238(2) 0.23089(15) -0.05745(11) 0.0371(5) Uani 1 1 d .
C1 C 0.70704(19) 0.27511(13) 0.08597(11) 0.0192(4) Uani 1 1 d .
H1 H 0.7977 0.2870 0.1183 0.023 Uiso 1 1 calc R
C2 C 0.62018(19) 0.21028(12) 0.12348(10) 0.0177(4) Uani 1 1 d .
H2 H 0.6068 0.1579 0.0929 0.021 Uiso 1 1 calc R
C3 C 0.49877(19) 0.27258(12) 0.10199(10) 0.0170(4) Uani 1 1 d .
H3 H 0.4460 0.2588 0.0498 0.020 Uiso 1 1 calc R
C4 C 0.7184(2) 0.25132(14) 0.00461(12) 0.0246(4) Uani 1 1 d .
C5 C 0.5688(2) 0.40041(14) 0.03305(11) 0.0255(4) Uani 1 1 d .
H5A H 0.5273 0.3733 -0.0159 0.031 Uiso 1 1 calc R
H5B H 0.6543 0.4280 0.0236 0.031 Uiso 1 1 calc R
C6 C 0.4715(2) 0.46310(14) 0.05593(13) 0.0282(5) Uani 1 1 d .
H6 H 0.4992 0.4937 0.1022 0.034 Uiso 1 1 calc R
C7 C 0.3506(3) 0.47862(19) 0.01630(17) 0.0468(7) Uani 1 1 d .
H7A H 0.3198 0.4491 -0.0303 0.056 Uiso 1 1 calc R
H7B H 0.2935 0.5194 0.0341 0.056 Uiso 1 1 calc R
C8 C 0.66625(18) 0.19556(12) 0.20897(11) 0.0159(4) Uani 1 1 d .
C9 C 0.72098(18) 0.25804(12) 0.25948(11) 0.0181(4) Uani 1 1 d .
H9 H 0.7328 0.3117 0.2396 0.022 Uiso 1 1 calc R
C10 C 0.75846(19) 0.24291(13) 0.33855(11) 0.0197(4) Uani 1 1 d .
H10 H 0.7960 0.2855 0.3728 0.024 Uiso 1 1 calc R
C11 C 0.73982(18) 0.16421(13) 0.36638(10) 0.0196(4) Uani 1 1 d .
C12 C 0.68403(19) 0.10137(13) 0.31790(11) 0.0202(4) Uani 1 1 d .
H12 H 0.6702 0.0482 0.3382 0.024 Uiso 1 1 calc R
C13 C 0.64857(18) 0.11745(12) 0.23909(11) 0.0187(4) Uani 1 1 d .
H13 H 0.6116 0.0745 0.2051 0.022 Uiso 1 1 calc R
C14 C 0.40137(18) 0.28811(12) 0.16001(10) 0.0163(4) Uani 1 1 d .
H14A H 0.4524 0.3020 0.2119 0.020 Uiso 1 1 calc R
H14B H 0.3371 0.3335 0.1424 0.020 Uiso 1 1 calc R
C15 C 0.20379(18) 0.21069(12) 0.19469(10) 0.0154(3) Uani 1 1 d .
C16 C 0.13628(18) 0.12800(12) 0.16793(9) 0.0147(3) Uani 1 1 d .
C17 C 0.2167(2) 0.06035(12) 0.15408(10) 0.0192(4) Uani 1 1 d .
H17 H 0.3134 0.0662 0.1578 0.023 Uiso 1 1 calc R
C18 C 0.1553(2) -0.01585(13) 0.13472(11) 0.0236(4) Uani 1 1 d .
H18 H 0.2105 -0.0615 0.1249 0.028 Uiso 1 1 calc R
C19 C 0.0143(2) -0.02558(14) 0.12965(11) 0.0263(4) Uani 1 1 d .
H19 H -0.0268 -0.0778 0.1170 0.032 Uiso 1 1 calc R
C20 C -0.0659(2) 0.04147(14) 0.14317(11) 0.0246(4) Uani 1 1 d .
H20 H -0.1625 0.0352 0.1396 0.030 Uiso 1 1 calc R
C21 C -0.0061(2) 0.11778(12) 0.16191(10) 0.0197(4) Uani 1 1 d .
H21 H -0.0621 0.1634 0.1707 0.024 Uiso 1 1 calc R
C22 C 0.11627(18) 0.28435(12) 0.16232(11) 0.0167(4) Uani 1 1 d .
C23 C 0.0859(2) 0.35159(13) 0.20603(12) 0.0225(4) Uani 1 1 d .
H23 H 0.1133 0.3515 0.2608 0.027 Uiso 1 1 calc R
C24 C 0.0155(2) 0.41938(14) 0.17024(14) 0.0291(5) Uani 1 1 d .
H24 H -0.0055 0.4648 0.2009 0.035 Uiso 1 1 calc R
C25 C -0.0237(2) 0.42085(14) 0.09063(14) 0.0290(5) Uani 1 1 d .
H25 H -0.0717 0.4670 0.0664 0.035 Uiso 1 1 calc R
C26 C 0.0074(2) 0.35436(14) 0.04623(12) 0.0250(4) Uani 1 1 d .
H26 H -0.0188 0.3552 -0.0086 0.030 Uiso 1 1 calc R
C27 C 0.07643(19) 0.28655(12) 0.08164(11) 0.0187(4) Uani 1 1 d .
H27 H 0.0969 0.2412 0.0508 0.022 Uiso 1 1 calc R
C28 C 0.23213(18) 0.20600(11) 0.28422(10) 0.0153(3) Uani 1 1 d .
C29 C 0.12278(19) 0.20774(13) 0.32667(11) 0.0185(4) Uani 1 1 d .
H29 H 0.0323 0.2168 0.3005 0.022 Uiso 1 1 calc R
C30 C 0.1448(2) 0.19638(13) 0.40683(11) 0.0211(4) Uani 1 1 d .
H30 H 0.0697 0.1979 0.4351 0.025 Uiso 1 1 calc R
C31 C 0.2768(2) 0.18279(13) 0.44564(10) 0.0202(4) Uani 1 1 d .
H31 H 0.2921 0.1750 0.5004 0.024 Uiso 1 1 calc R
C32 C 0.38573(19) 0.18066(12) 0.40397(11) 0.0186(4) Uani 1 1 d .
H32 H 0.4761 0.1715 0.4303 0.022 Uiso 1 1 calc R
C33 C 0.36370(19) 0.19189(11) 0.32334(10) 0.0166(4) Uani 1 1 d .
H33 H 0.4390 0.1899 0.2952 0.020 Uiso 1 1 calc R
Br2 Br 0.46674(2) 0.390610(12) 0.386180(13) 0.02821(6) Uani 1 1 d .
O2 O 0.09832(13) 0.71384(8) 0.26464(7) 0.0155(3) Uani 1 1 d .
N3 N 0.40673(16) 0.83681(11) 0.34036(9) 0.0180(3) Uani 1 1 d .
N4 N 0.53545(19) 0.92358(12) 0.18248(10) 0.0268(4) Uani 1 1 d .
C41 C 0.50622(19) 0.81245(12) 0.28891(11) 0.0178(4) Uani 1 1 d .
H41 H 0.5942 0.7901 0.3175 0.021 Uiso 1 1 calc R
C42 C 0.40355(19) 0.74436(12) 0.25316(10) 0.0168(4) Uani 1 1 d .
H42 H 0.3895 0.7446 0.1950 0.020 Uiso 1 1 calc R
C43 C 0.29342(18) 0.79680(12) 0.28715(10) 0.0163(4) Uani 1 1 d .
H43 H 0.2496 0.8372 0.2475 0.020 Uiso 1 1 calc R
C44 C 0.52568(19) 0.87521(12) 0.22873(11) 0.0200(4) Uani 1 1 d .
C45 C 0.3946(2) 0.92415(13) 0.35992(12) 0.0236(4) Uani 1 1 d .
H45A H 0.3708 0.9565 0.3115 0.028 Uiso 1 1 calc R
H45B H 0.4839 0.9444 0.3871 0.028 Uiso 1 1 calc R
C46 C 0.2868(2) 0.93657(13) 0.41083(12) 0.0264(4) Uani 1 1 d .
H46 H 0.2959 0.9080 0.4590 0.032 Uiso 1 1 calc R
C47 C 0.1797(2) 0.98524(15) 0.39213(15) 0.0342(5) Uani 1 1 d .
H47A H 0.1682 1.0145 0.3443 0.041 Uiso 1 1 calc R
H47B H 0.1140 0.9910 0.4265 0.041 Uiso 1 1 calc R
C48 C 0.42846(17) 0.65925(12) 0.28640(10) 0.0168(4) Uani 1 1 d .
C49 C 0.47634(17) 0.64558(13) 0.36531(10) 0.0185(3) Uani 1 1 d .
H49 H 0.4999 0.6913 0.3988 0.022 Uiso 1 1 calc R
C50 C 0.48992(19) 0.56608(13) 0.39536(11) 0.0206(4) Uani 1 1 d .
H50 H 0.5220 0.5571 0.4490 0.025 Uiso 1 1 calc R
C51 C 0.4558(2) 0.50032(12) 0.34554(12) 0.0202(4) Uani 1 1 d .
C52 C 0.4093(2) 0.51159(13) 0.26718(12) 0.0238(4) Uani 1 1 d .
H52 H 0.3867 0.4656 0.2338 0.029 Uiso 1 1 calc R
C53 C 0.3963(2) 0.59116(13) 0.23827(11) 0.0212(4) Uani 1 1 d .
H53 H 0.3648 0.5995 0.1845 0.025 Uiso 1 1 calc R
C54 C 0.18558(18) 0.75416(12) 0.32629(10) 0.0166(4) Uani 1 1 d .
H54A H 0.2283 0.7137 0.3652 0.020 Uiso 1 1 calc R
H54B H 0.1333 0.7947 0.3526 0.020 Uiso 1 1 calc R
C55 C -0.03751(18) 0.68952(12) 0.27730(10) 0.0156(4) Uani 1 1 d .
C56 C -0.09999(17) 0.76113(12) 0.31762(10) 0.0152(4) Uani 1 1 d .
C57 C -0.12169(19) 0.75860(12) 0.39485(10) 0.0171(4) Uani 1 1 d .
H57 H -0.1104 0.7082 0.4229 0.021 Uiso 1 1 calc R
C58 C -0.1600(2) 0.82979(13) 0.43119(11) 0.0202(4) Uani 1 1 d .
H58 H -0.1763 0.8273 0.4836 0.024 Uiso 1 1 calc R
C59 C -0.17451(19) 0.90393(12) 0.39156(11) 0.0211(4) Uani 1 1 d .
H59 H -0.1988 0.9524 0.4169 0.025 Uiso 1 1 calc R
C60 C -0.15320(19) 0.90694(12) 0.31416(11) 0.0207(4) Uani 1 1 d .
H60 H -0.1632 0.9576 0.2864 0.025 Uiso 1 1 calc R
C61 C -0.11741(18) 0.83592(12) 0.27789(10) 0.0183(4) Uani 1 1 d .
H61 H -0.1045 0.8382 0.2249 0.022 Uiso 1 1 calc R
C62 C -0.03319(18) 0.60748(12) 0.32223(10) 0.0151(3) Uani 1 1 d .
C63 C -0.1535(2) 0.57294(13) 0.34217(11) 0.0207(4) Uani 1 1 d .
H63 H -0.2380 0.6015 0.3292 0.025 Uiso 1 1 calc R
C64 C -0.1514(2) 0.49794(13) 0.38038(13) 0.0243(4) Uani 1 1 d .
H64 H -0.2339 0.4756 0.3936 0.029 Uiso 1 1 calc R
C65 C -0.0280(2) 0.45526(13) 0.39941(12) 0.0240(4) Uani 1 1 d .
H65 H -0.0261 0.4040 0.4260 0.029 Uiso 1 1 calc R
C66 C 0.0911(2) 0.48783(13) 0.37949(11) 0.0207(4) Uani 1 1 d .
H66 H 0.1751 0.4587 0.3922 0.025 Uiso 1 1 calc R
C67 C 0.08908(18) 0.56339(12) 0.34077(10) 0.0170(4) Uani 1 1 d .
H67 H 0.1716 0.5850 0.3269 0.020 Uiso 1 1 calc R
C68 C -0.11547(19) 0.67328(11) 0.19512(10) 0.0158(3) Uani 1 1 d .
C69 C -0.2589(2) 0.67849(13) 0.18017(11) 0.0207(4) Uani 1 1 d .
H69 H -0.3083 0.6951 0.2204 0.025 Uiso 1 1 calc R
C70 C -0.3297(2) 0.65951(13) 0.10674(12) 0.0250(4) Uani 1 1 d .
H70 H -0.4269 0.6633 0.0971 0.030 Uiso 1 1 calc R
C71 C -0.2580(2) 0.63510(14) 0.04769(10) 0.0247(4) Uani 1 1 d .
H71 H -0.3060 0.6219 -0.0023 0.030 Uiso 1 1 calc R
C72 C -0.1158(2) 0.63013(12) 0.06207(10) 0.0219(4) Uani 1 1 d .
H72 H -0.0669 0.6136 0.0216 0.026 Uiso 1 1 calc R
C73 C -0.04427(19) 0.64914(12) 0.13537(10) 0.0185(3) Uani 1 1 d .
H73 H 0.0530 0.6457 0.1446 0.022 Uiso 1 1 calc R

loop_
_atom_site_aniso_label
_atom_site_aniso_U_11
_atom_site_aniso_U_22
_atom_site_aniso_U_33
_atom_site_aniso_U_23
_atom_site_aniso_U_13
_atom_site_aniso_U_12
Br1 0.02286(10) 0.04390(13) 0.01638(9) 0.00783(9) 0.00195(7) 0.00284(9)
O1 0.0155(6) 0.0153(6) 0.0169(6) -0.0002(5) 0.0055(5) 0.0003(5)
N1 0.0167(7) 0.0219(9) 0.0190(7) 0.0054(6) 0.0049(6) -0.0008(6)
N2 0.0278(10) 0.0642(15) 0.0203(9) -0.0025(9) 0.0063(7) 0.0038(9)
C1 0.0158(9) 0.0262(10) 0.0157(8) 0.0025(7) 0.0025(7) -0.0007(7)
C2 0.0165(8) 0.0210(10) 0.0164(8) -0.0004(7) 0.0044(7) -0.0001(7)
C3 0.0157(8) 0.0197(9) 0.0152(8) 0.0006(7) 0.0016(7) -0.0010(7)
C4 0.0160(9) 0.0356(12) 0.0230(10) 0.0043(9) 0.0055(7) 0.0017(8)
C5 0.0249(9) 0.0293(12) 0.0232(9) 0.0106(9) 0.0063(7) -0.0020(9)
C6 0.0361(12) 0.0231(11) 0.0267(10) 0.0076(8) 0.0085(9) 0.0003(9)
C7 0.0440(15) 0.0501(17) 0.0459(14) 0.0110(13) 0.0055(12) 0.0204(13)
C8 0.0132(8) 0.0168(10) 0.0186(8) 0.0006(7) 0.0057(7) 0.0038(7)
C9 0.0153(9) 0.0183(10) 0.0210(9) 0.0009(7) 0.0037(7) 0.0005(7)
C10 0.0165(9) 0.0239(10) 0.0187(9) -0.0024(7) 0.0022(7) -0.0005(7)
C11 0.0149(8) 0.0324(11) 0.0115(8) 0.0051(7) 0.0022(6) 0.0073(7)
C12 0.0185(9) 0.0195(10) 0.0234(9) 0.0052(8) 0.0060(7) 0.0049(7)
C13 0.0166(8) 0.0180(10) 0.0226(9) -0.0018(7) 0.0068(7) 0.0026(7)
C14 0.0145(8) 0.0170(9) 0.0177(8) 0.0011(7) 0.0029(7) -0.0012(7)
C15 0.0128(8) 0.0170(9) 0.0166(8) -0.0007(7) 0.0028(6) 0.0005(7)
C16 0.0189(8) 0.0158(9) 0.0098(7) -0.0001(7) 0.0030(6) -0.0007(7)
C17 0.0223(9) 0.0203(10) 0.0153(8) 0.0022(7) 0.0033(7) 0.0030(8)
C18 0.0360(11) 0.0164(10) 0.0199(9) -0.0006(7) 0.0090(8) 0.0022(8)
C19 0.0396(12) 0.0222(11) 0.0191(9) -0.0048(8) 0.0105(8) -0.0133(9)
C20 0.0242(10) 0.0293(11) 0.0215(9) -0.0045(8) 0.0077(7) -0.0083(8)
C21 0.0196(9) 0.0217(10) 0.0179(8) -0.0022(7) 0.0034(7) -0.0016(7)
C22 0.0135(8) 0.0158(9) 0.0211(9) 0.0017(7) 0.0040(7) -0.0024(7)
C23 0.0216(9) 0.0196(10) 0.0254(10) -0.0041(8) 0.0006(7) 0.0015(8)
C24 0.0271(10) 0.0192(10) 0.0394(12) -0.0054(9) 0.0004(9) 0.0034(8)
C25 0.0233(10) 0.0178(10) 0.0440(12) 0.0107(9) -0.0007(9) 0.0015(8)
C26 0.0203(9) 0.0280(11) 0.0263(10) 0.0101(8) 0.0024(8) -0.0025(8)
C27 0.0168(9) 0.0193(10) 0.0207(9) 0.0038(7) 0.0053(7) 0.0007(7)
C28 0.0173(9) 0.0124(9) 0.0163(8) -0.0018(7) 0.0023(7) -0.0013(7)
C29 0.0142(8) 0.0231(10) 0.0179(9) -0.0041(7) 0.0013(7) 0.0013(7)
C30 0.0164(9) 0.0289(11) 0.0192(9) -0.0027(8) 0.0066(7) 0.0011(8)
C31 0.0245(10) 0.0212(10) 0.0142(8) -0.0017(7) 0.0012(7) 0.0009(8)
C32 0.0167(9) 0.0181(9) 0.0202(9) 0.0000(7) 0.0005(7) 0.0007(7)
C33 0.0165(8) 0.0156(9) 0.0186(8) 0.0012(7) 0.0059(7) 0.0013(7)
Br2 0.02836(10) 0.01455(10) 0.04115(12) 0.00287(9) 0.00343(8) 0.00206(8)
O2 0.0136(6) 0.0166(7) 0.0170(6) -0.0009(5) 0.0045(5) -0.0023(5)
N3 0.0167(7) 0.0187(8) 0.0186(7) -0.0023(6) 0.0030(6) -0.0043(6)
N4 0.0305(9) 0.0248(9) 0.0256(9) 0.0032(8) 0.0061(7) -0.0068(7)
C41 0.0162(8) 0.0188(10) 0.0187(9) 0.0021(7) 0.0033(7) -0.0014(7)
C42 0.0156(8) 0.0192(10) 0.0157(8) -0.0015(7) 0.0025(7) -0.0027(7)
C43 0.0144(8) 0.0158(9) 0.0183(8) 0.0017(7) 0.0014(7) -0.0015(7)
C44 0.0164(8) 0.0204(11) 0.0237(9) -0.0032(8) 0.0043(7) -0.0027(7)
C45 0.0245(10) 0.0186(10) 0.0284(10) -0.0040(8) 0.0065(8) -0.0052(8)
C46 0.0321(11) 0.0216(11) 0.0268(10) -0.0087(8) 0.0080(8) -0.0080(9)
C47 0.0335(12) 0.0248(12) 0.0472(13) -0.0106(10) 0.0156(10) -0.0041(9)
C48 0.0122(8) 0.0186(10) 0.0206(8) -0.0010(7) 0.0055(6) -0.0010(7)
C49 0.0164(8) 0.0167(9) 0.0218(8) -0.0036(8) 0.0011(6) -0.0004(7)
C50 0.0166(8) 0.0211(10) 0.0232(9) 0.0003(7) 0.0006(7) 0.0003(7)
C51 0.0194(9) 0.0092(9) 0.0327(10) 0.0035(7) 0.0064(7) 0.0024(7)
C52 0.0269(10) 0.0200(10) 0.0252(10) -0.0075(8) 0.0065(8) -0.0028(8)
C53 0.0220(9) 0.0242(11) 0.0182(9) -0.0036(8) 0.0056(7) -0.0009(8)
C54 0.0146(8) 0.0163(9) 0.0187(8) 0.0003(7) 0.0024(7) -0.0006(7)
C55 0.0124(8) 0.0180(9) 0.0167(8) 0.0004(7) 0.0035(6) -0.0007(7)
C56 0.0098(8) 0.0174(9) 0.0185(8) -0.0002(7) 0.0021(6) -0.0001(7)
C57 0.0154(8) 0.0185(10) 0.0171(9) 0.0025(7) 0.0011(7) 0.0017(7)
C58 0.0225(9) 0.0218(10) 0.0161(8) -0.0019(7) 0.0027(7) 0.0029(8)
C59 0.0198(9) 0.0189(11) 0.0244(9) -0.0031(7) 0.0029(7) 0.0025(7)
C60 0.0200(9) 0.0164(11) 0.0254(9) 0.0035(7) 0.0028(7) 0.0024(7)
C61 0.0171(9) 0.0207(10) 0.0178(8) 0.0031(7) 0.0051(7) -0.0006(7)
C62 0.0172(8) 0.0141(9) 0.0137(8) -0.0019(6) 0.0013(6) -0.0004(7)
C63 0.0162(9) 0.0199(10) 0.0264(9) 0.0023(8) 0.0046(7) 0.0012(7)
C64 0.0210(10) 0.0211(10) 0.0311(10) 0.0042(8) 0.0055(8) -0.0037(8)
C65 0.0282(10) 0.0183(10) 0.0242(9) 0.0049(8) -0.0008(8) -0.0021(8)
C66 0.0189(9) 0.0195(10) 0.0224(9) -0.0013(7) -0.0007(7) 0.0033(7)
C67 0.0154(9) 0.0173(9) 0.0184(8) -0.0025(7) 0.0033(7) -0.0005(7)
C68 0.0187(8) 0.0106(8) 0.0183(8) 0.0027(6) 0.0031(7) -0.0010(7)
C69 0.0188(9) 0.0234(10) 0.0202(9) -0.0004(7) 0.0037(7) -0.0013(8)
C70 0.0207(9) 0.0273(12) 0.0254(9) 0.0006(8) -0.0023(7) -0.0011(8)
C71 0.0339(10) 0.0210(10) 0.0168(8) -0.0001(8) -0.0041(7) -0.0008(9)
C72 0.0326(10) 0.0160(9) 0.0179(8) 0.0032(7) 0.0065(7) 0.0046(8)
C73 0.0220(8) 0.0136(9) 0.0202(8) 0.0030(7) 0.0048(7) 0.0007(7)

loop_
_atom_type_symbol
_atom_type_description
_atom_type_scat_dispersion_real
_atom_type_scat_dispersion_imag
_atom_type_scat_source
C C 0.0181 0.0091 'International Tables Vol C Tables 4.2.6.8 and 6.1.1.4'
H H 0.0000 0.0000 'International Tables Vol C Tables 4.2.6.8 and 6.1.1.4'
N N 0.0311 0.0180 'International Tables Vol C Tables 4.2.6.8 and 6.1.1.4'
O O 0.0492 0.0322 'International Tables Vol C Tables 4.2.6.8 and 6.1.1.4'
Br Br -0.6763 1.2805 'International Tables Vol C Tables 4.2.6.8 and 6.1.1.4'

loop_
_geom_angle_atom_site_label_1
_geom_angle_atom_site_label_2
_geom_angle_atom_site_label_3
_geom_angle
C14 O1 C15 118.34(14)
C5 N1 C1 118.92(15)
C5 N1 C3 118.74(15)
C1 N1 C3 90.89(14)
N1 C1 C4 115.28(16)
N1 C1 C2 89.10(13)
C4 C1 C2 110.37(17)
N1 C1 H1 113.3
C4 C1 H1 113.3
C2 C1 H1 113.3
C8 C2 C1 114.63(15)
C8 C2 C3 116.28(15)
C1 C2 C3 85.04(14)
C8 C2 H2 112.7
C1 C2 H2 112.7
C3 C2 H2 112.7
N1 C3 C14 116.73(16)
N1 C3 C2 88.65(14)
C14 C3 C2 119.10(15)
N1 C3 H3 110.2
C14 C3 H3 110.2
C2 C3 H3 110.2
N2 C4 C1 177.5(2)
N1 C5 C6 110.79(16)
N1 C5 H5A 109.5
C6 C5 H5A 109.5
N1 C5 H5B 109.5
C6 C5 H5B 109.5
H5A C5 H5B 108.1
C7 C6 C5 124.2(2)
C7 C6 H6 117.9
C5 C6 H6 117.9
C6 C7 H7A 120.0
C6 C7 H7B 120.0
H7A C7 H7B 120.0
C13 C8 C9 118.87(16)
C13 C8 C2 118.65(17)
C9 C8 C2 122.43(17)
C10 C9 C8 120.92(18)
C10 C9 H9 119.5
C8 C9 H9 119.5
C11 C10 C9 118.55(18)
C11 C10 H10 120.7
C9 C10 H10 120.7
C12 C11 C10 121.82(16)
C12 C11 Br1 118.41(15)
C10 C11 Br1 119.77(14)
C11 C12 C13 118.77(18)
C11 C12 H12 120.6
C13 C12 H12 120.6
C12 C13 C8 121.05(18)
C12 C13 H13 119.5
C8 C13 H13 119.5
O1 C14 C3 103.68(15)
O1 C14 H14A 111.0
C3 C14 H14A 111.0
O1 C14 H14B 111.0
C3 C14 H14B 111.0
H14A C14 H14B 109.0
O1 C15 C22 108.65(14)
O1 C15 C16 104.37(14)
C22 C15 C16 112.06(14)
O1 C15 C28 111.25(14)
C22 C15 C28 114.58(15)
C16 C15 C28 105.46(14)
C17 C16 C21 118.88(17)
C17 C16 C15 120.43(16)
C21 C16 C15 120.57(16)
C18 C17 C16 120.04(18)
C18 C17 H17 120.0
C16 C17 H17 120.0
C19 C18 C17 120.67(19)
C19 C18 H18 119.7
C17 C18 H18 119.7
C20 C19 C18 119.45(19)
C20 C19 H19 120.3
C18 C19 H19 120.3
C19 C20 C21 120.41(19)
C19 C20 H20 119.8
C21 C20 H20 119.8
C20 C21 C16 120.55(18)
C20 C21 H21 119.7
C16 C21 H21 119.7
C23 C22 C27 118.56(18)
C23 C22 C15 124.65(17)
C27 C22 C15 116.48(17)
C22 C23 C24 120.60(18)
C22 C23 H23 119.7
C24 C23 H23 119.7
C25 C24 C23 120.4(2)
C25 C24 H24 119.8
C23 C24 H24 119.8
C24 C25 C26 119.51(19)
C24 C25 H25 120.2
C26 C25 H25 120.2
C25 C26 C27 120.29(19)
C25 C26 H26 119.9
C27 C26 H26 119.9
C26 C27 C22 120.64(19)
C26 C27 H27 119.7
C22 C27 H27 119.7
C33 C28 C29 118.89(16)
C33 C28 C15 121.04(16)
C29 C28 C15 119.77(16)
C30 C29 C28 120.75(17)
C30 C29 H29 119.6
C28 C29 H29 119.6
C31 C30 C29 120.06(17)
C31 C30 H30 120.0
C29 C30 H30 120.0
C32 C31 C30 119.58(17)
C32 C31 H31 120.2
C30 C31 H31 120.2
C31 C32 C33 120.44(17)
C31 C32 H32 119.8
C33 C32 H32 119.8
C28 C33 C32 120.28(16)
C28 C33 H33 119.9
C32 C33 H33 119.9
C54 O2 C55 118.56(13)
C45 N3 C41 118.92(16)
C45 N3 C43 119.08(16)
C41 N3 C43 90.67(14)
N3 C41 C44 114.16(16)
N3 C41 C42 88.87(14)
C44 C41 C42 110.34(15)
N3 C41 H41 113.7
C44 C41 H41 113.7
C42 C41 H41 113.7
C48 C42 C41 115.99(15)
C48 C42 C43 115.90(15)
C41 C42 C43 84.86(14)
C48 C42 H42 112.5
C41 C42 H42 112.5
C43 C42 H42 112.5
N3 C43 C54 115.62(15)
N3 C43 C42 88.46(13)
C54 C43 C42 119.78(16)
N3 C43 H43 110.4
C54 C43 H43 110.4
C42 C43 H43 110.4
N4 C44 C41 177.5(2)
N3 C45 C46 110.94(17)
N3 C45 H45A 109.5
C46 C45 H45A 109.5
N3 C45 H45B 109.5
C46 C45 H45B 109.5
H45A C45 H45B 108.0
C47 C46 C45 123.3(2)
C47 C46 H46 118.4
C45 C46 H46 118.4
C46 C47 H47A 120.0
C46 C47 H47B 120.0
H47A C47 H47B 120.0
C53 C48 C49 118.40(18)
C53 C48 C42 119.25(16)
C49 C48 C42 122.27(17)
C50 C49 C48 120.96(17)
C50 C49 H49 119.5
C48 C49 H49 119.5
C51 C50 C49 118.65(17)
C51 C50 H50 120.7
C49 C50 H50 120.7
C52 C51 C50 121.88(18)
C52 C51 Br2 118.63(15)
C50 C51 Br2 119.45(15)
C51 C52 C53 118.69(18)
C51 C52 H52 120.7
C53 C52 H52 120.7
C52 C53 C48 121.41(18)
C52 C53 H53 119.3
C48 C53 H53 119.3
O2 C54 C43 104.85(14)
O2 C54 H54A 110.8
C43 C54 H54A 110.8
O2 C54 H54B 110.8
C43 C54 H54B 110.8
H54A C54 H54B 108.9
O2 C55 C56 107.98(14)
O2 C55 C68 104.45(13)
C56 C55 C68 112.04(15)
O2 C55 C62 110.98(14)
C56 C55 C62 113.88(14)
C68 C55 C62 107.12(14)
C57 C56 C61 118.59(17)
C57 C56 C55 123.35(16)
C61 C56 C55 117.43(16)
C56 C57 C58 120.26(18)
C56 C57 H57 119.9
C58 C57 H57 119.9
C59 C58 C57 120.57(17)
C59 C58 H58 119.7
C57 C58 H58 119.7
C58 C59 C60 119.50(18)
C58 C59 H59 120.3
C60 C59 H59 120.3
C61 C60 C59 119.77(18)
C61 C60 H60 120.1
C59 C60 H60 120.1
C60 C61 C56 121.29(17)
C60 C61 H61 119.4
C56 C61 H61 119.4
C67 C62 C63 118.12(17)
C67 C62 C55 121.06(16)
C63 C62 C55 120.74(16)
C64 C63 C62 121.19(18)
C64 C63 H63 119.4
C62 C63 H63 119.4
C63 C64 C65 119.92(19)
C63 C64 H64 120.0
C65 C64 H64 120.0
C66 C65 C64 119.71(19)
C66 C65 H65 120.1
C64 C65 H65 120.1
C65 C66 C67 120.43(18)
C65 C66 H66 119.8
C67 C66 H66 119.8
C62 C67 C66 120.62(17)
C62 C67 H67 119.7
C66 C67 H67 119.7
C73 C68 C69 119.09(17)
C73 C68 C55 120.16(16)
C69 C68 C55 120.68(16)
C70 C69 C68 120.55(18)
C70 C69 H69 119.7
C68 C69 H69 119.7
C71 C70 C69 119.96(18)
C71 C70 H70 120.0
C69 C70 H70 120.0
C72 C71 C70 119.76(17)
C72 C71 H71 120.1
C70 C71 H71 120.1
C71 C72 C73 120.61(17)
C71 C72 H72 119.7
C73 C72 H72 119.7
C72 C73 C68 120.03(17)
C72 C73 H73 120.0
C68 C73 H73 120.0

loop_
_geom_bond_atom_site_label_1
_geom_bond_atom_site_label_2
_geom_bond_distance
Br1 C11 1.9091(17)
O1 C14 1.432(2)
O1 C15 1.442(2)
N1 C5 1.469(2)
N1 C1 1.481(3)
N1 C3 1.486(2)
N2 C4 1.138(3)
C1 C4 1.487(3)
C1 C2 1.560(3)
C1 H1 1.0000
C2 C8 1.506(2)
C2 C3 1.568(3)
C2 H2 1.0000
C3 C14 1.516(2)
C3 H3 1.0000
C5 C6 1.493(3)
C5 H5A 0.9900
C5 H5B 0.9900
C6 C7 1.309(4)
C6 H6 0.9500
C7 H7A 0.9500
C7 H7B 0.9500
C8 C13 1.392(3)
C8 C9 1.395(3)
C9 C10 1.390(3)
C9 H9 0.9500
C10 C11 1.387(3)
C10 H10 0.9500
C11 C12 1.383(3)
C12 C13 1.387(3)
C12 H12 0.9500
C13 H13 0.9500
C14 H14A 0.9900
C14 H14B 0.9900
C15 C22 1.530(3)
C15 C16 1.538(3)
C15 C28 1.541(2)
C16 C17 1.396(3)
C16 C21 1.402(3)
C17 C18 1.395(3)
C17 H17 0.9500
C18 C19 1.389(3)
C18 H18 0.9500
C19 C20 1.386(3)
C19 H19 0.9500
C20 C21 1.389(3)
C20 H20 0.9500
C21 H21 0.9500
C22 C23 1.388(3)
C22 C27 1.399(3)
C23 C24 1.396(3)
C23 H23 0.9500
C24 C25 1.380(3)
C24 H24 0.9500
C25 C26 1.388(3)
C25 H25 0.9500
C26 C27 1.388(3)
C26 H26 0.9500
C27 H27 0.9500
C28 C33 1.390(3)
C28 C29 1.396(3)
C29 C30 1.390(3)
C29 H29 0.9500
C30 C31 1.389(3)
C30 H30 0.9500
C31 C32 1.384(3)
C31 H31 0.9500
C32 C33 1.398(3)
C32 H32 0.9500
C33 H33 0.9500
Br2 C51 1.9119(19)
O2 C54 1.428(2)
O2 C55 1.445(2)
N3 C45 1.466(3)
N3 C41 1.478(2)
N3 C43 1.488(2)
N4 C44 1.138(3)
C41 C44 1.493(3)
C41 C42 1.562(3)
C41 H41 1.0000
C42 C48 1.503(3)
C42 C43 1.564(2)
C42 H42 1.0000
C43 C54 1.514(2)
C43 H43 1.0000
C45 C46 1.497(3)
C45 H45A 0.9900
C45 H45B 0.9900
C46 C47 1.319(3)
C46 H46 0.9500
C47 H47A 0.9500
C47 H47B 0.9500
C48 C53 1.393(3)
C48 C49 1.400(3)
C49 C50 1.390(3)
C49 H49 0.9500
C50 C51 1.383(3)
C50 H50 0.9500
C51 C52 1.382(3)
C52 C53 1.384(3)
C52 H52 0.9500
C53 H53 0.9500
C54 H54A 0.9900
C54 H54B 0.9900
C55 C56 1.534(2)
C55 C68 1.539(2)
C55 C62 1.541(3)
C56 C57 1.392(3)
C56 C61 1.394(3)
C57 C58 1.396(3)
C57 H57 0.9500
C58 C59 1.383(3)
C58 H58 0.9500
C59 C60 1.394(3)
C59 H59 0.9500
C60 C61 1.385(3)
C60 H60 0.9500
C61 H61 0.9500
C62 C67 1.397(3)
C62 C63 1.402(3)
C63 C64 1.385(3)
C63 H63 0.9500
C64 C65 1.396(3)
C64 H64 0.9500
C65 C66 1.379(3)
C65 H65 0.9500
C66 C67 1.397(3)
C66 H66 0.9500
C67 H67 0.9500
C68 C73 1.395(3)
C68 C69 1.401(3)
C69 C70 1.394(3)
C69 H69 0.9500
C70 C71 1.390(3)
C70 H70 0.9500
C71 C72 1.388(3)
C71 H71 0.9500
C72 C73 1.395(3)
C72 H72 0.9500
C73 H73 0.9500
